data_2016614
loop_
_publ_author_name
'Harrison, William T. A.'

_publ_section_title
;
 Two scandium--biuret complexes:
 [Sc(C~2~H~5~N~3~O~2~)(H~2~O)~5~]Cl~3~&#x00B7;H~2~O and
 [Sc(C~2~H~5~N~3~O~2~)~4~](NO~3~)~3~
;
_journal_coeditor_code SK3214
_journal_issue 5
_journal_name_full 'Acta Crystallographica Section C'
_journal_page_first m205
_journal_page_last m208
_journal_paper_doi 10.1107/S010827010800824X
_journal_volume 64
_journal_year 2008
_chemical_formula_iupac '[Sc (C2 H5 N3 O2) (H2 O)5] Cl3, H2 O'
_chemical_formula_moiety 'C2 H15 N3 O7 Sc 3+, 3(Cl -), H2 O'
_chemical_formula_sum 'C2 H17 Cl3 N3 O8 Sc'
_chemical_formula_weight 362.50
_chemical_name_systematic
;
pentaaqua(biuret-\k^2^O,O')scandium(III) trichloride monohydrate,
;
_space_group_IT_number 14
_symmetry_cell_setting monoclinic
_symmetry_space_group_name_Hall '-P 2ybc'
_symmetry_space_group_name_H-M 'P 1 21/c 1'
_atom_sites_solution_hydrogens 'difmap (O-H) and geom (N-H)'
_atom_sites_solution_primary direct
_atom_sites_solution_secondary difmap
_audit_creation_method SHELXL-97
_cell_angle_alpha 90.00
_cell_angle_beta 117.247(4)
_cell_angle_gamma 90.00
_cell_formula_units_Z 4
_cell_length_a 15.2430(7)
_cell_length_b 7.5653(5)
_cell_length_c 14.1276(9)
_cell_measurement_reflns_used 3458
_cell_measurement_temperature 120(2)
_cell_measurement_theta_max 27.48
_cell_measurement_theta_min 2.91
_cell_volume 1448.39(16)
_computing_cell_refinement 'HKL SCALEPACK (Otwinowski & Minor, 1997)'
_computing_data_collection 'COLLECT (Nonius, 1998)'
_computing_data_reduction
;
HKL DENZO and SCALEPACK (Otwinowski & Minor, 1997), and SORTAV
(Blessing, 1995)
;
_computing_molecular_graphics 'ORTEP-3 (Farrugia, 1997)'
_computing_publication_material 'SHELXL97 (Sheldrick, 2008)'
_computing_structure_refinement 'SHELXL97 (Sheldrick, 2008)'
_computing_structure_solution 'SHELXS97 (Sheldrick, 2008)'
_diffrn_ambient_temperature 120(2)
_diffrn_measured_fraction_theta_full 0.998
_diffrn_measured_fraction_theta_max 0.998
_diffrn_measurement_device_type 'Nonius KappaCCD'
_diffrn_measurement_method '\w and \f'
_diffrn_radiation_monochromator graphite
_diffrn_radiation_source 'fine-focus sealed tube'
_diffrn_radiation_type MoK\a
_diffrn_radiation_wavelength 0.71073
_diffrn_reflns_av_R_equivalents 0.0248
_diffrn_reflns_av_sigmaI/netI 0.0210
_diffrn_reflns_limit_h_max 19
_diffrn_reflns_limit_h_min -19
_diffrn_reflns_limit_k_max 9
_diffrn_reflns_limit_k_min -9
_diffrn_reflns_limit_l_max 17
_diffrn_reflns_limit_l_min -18
_diffrn_reflns_number 17376
_diffrn_reflns_theta_full 27.50
_diffrn_reflns_theta_max 27.50
_diffrn_reflns_theta_min 3.14
_diffrn_standards_decay_% 0
_exptl_absorpt_coefficient_mu 1.090
_exptl_absorpt_correction_T_max 0.854
_exptl_absorpt_correction_T_min 0.670
_exptl_absorpt_correction_type multi-scan
_exptl_absorpt_process_details '(SADABS; Bruker, 2003)'
_exptl_crystal_colour colourless
_exptl_crystal_density_diffrn 1.662
_exptl_crystal_density_method 'not measured'
_exptl_crystal_description block
_exptl_crystal_F_000 744
_exptl_crystal_size_max 0.40
_exptl_crystal_size_mid 0.20
_exptl_crystal_size_min 0.15
_refine_diff_density_max 0.406
_refine_diff_density_min -0.496
_refine_ls_extinction_coef 0.0036(5)
_refine_ls_extinction_expression Fc^*^=kFc[1+0.001xFc^2^\l^3^/sin(2\q)]^-1/4^
_refine_ls_extinction_method SHELXL97
_refine_ls_goodness_of_fit_ref 1.062
_refine_ls_hydrogen_treatment constr
_refine_ls_matrix_type full
_refine_ls_number_parameters 155
_refine_ls_number_reflns 3308
_refine_ls_number_restraints 0
_refine_ls_restrained_S_all 1.062
_refine_ls_R_factor_all 0.0277
_refine_ls_R_factor_gt 0.0234
_refine_ls_shift/su_max 0.001
_refine_ls_shift/su_mean 0.000
_refine_ls_structure_factor_coef Fsqd
_refine_ls_weighting_details 'calc w=1/[\s^2^(Fo^2^)+(0.0242P)^2^+1.0280P] where P=(Fo^2^+2Fc^2^)/3'
_refine_ls_weighting_scheme calc
_refine_ls_wR_factor_gt 0.0575
_refine_ls_wR_factor_ref 0.0597
_reflns_number_gt 2988
_reflns_number_total 3308
_reflns_threshold_expression I>2\s(I)
_cod_data_source_file sk3214.cif
_cod_data_source_block I
_cod_original_cell_volume 1448.39(15)
_cod_original_sg_symbol_H-M 'P 21/c'
_cod_database_code 2016614
_cod_database_fobs_code 2016614

loop_
_symmetry_equiv_pos_as_xyz
'x, y, z'
'-x, y+1/2, -z+1/2'
'-x, -y, -z'
'x, -y-1/2, z-1/2'

loop_
_atom_site_type_symbol
_atom_site_label
_atom_site_fract_x
_atom_site_fract_y
_atom_site_fract_z
_atom_site_U_iso_or_equiv
_atom_site_adp_type
_atom_site_calc_flag
_atom_site_refinement_flags
_atom_site_occupancy
Sc Sc1 0.279407(18) 0.52397(3) 0.76641(2) 0.00972(8) Uani d . 1
C C1 0.19226(10) 0.55210(19) 0.51566(11) 0.0132(3) Uani d . 1
C C2 0.08651(10) 0.69220(19) 0.57832(11) 0.0130(3) Uani d . 1
N N1 0.20169(10) 0.50241(19) 0.43149(10) 0.0212(3) Uani d . 1
H H1 0.2575 0.4559 0.4393 0.025 Uiso calc R 1
H H2 0.1521 0.5157 0.3674 0.025 Uiso calc R 1
N N2 0.10344(9) 0.62660(16) 0.49725(9) 0.0132(2) Uani d . 1
H H3 0.0559 0.6325 0.4315 0.016 Uiso calc R 1
N N3 0.00641(9) 0.79154(17) 0.54877(10) 0.0179(3) Uani d . 1
H H4 -0.0096 0.8331 0.5970 0.021 Uiso calc R 1
H H5 -0.0307 0.8158 0.4810 0.021 Uiso calc R 1
O O1 0.26138(7) 0.53469(15) 0.60730(8) 0.0157(2) Uani d . 1
O O2 0.14031(7) 0.65574(14) 0.67355(8) 0.0157(2) Uani d . 1
O O3 0.19635(8) 0.53287(15) 0.85603(8) 0.0183(2) Uani d . 1
H H6 0.2139 0.5018 0.9181 0.022 Uiso d R 1
H H7 0.1315 0.5607 0.8266 0.022 Uiso d R 1
O O4 0.38819(7) 0.49064(13) 0.92988(8) 0.0136(2) Uani d . 1
H H8 0.3972 0.3901 0.9647 0.016 Uiso d R 1
H H9 0.4009 0.5714 0.9765 0.016 Uiso d R 1
O O5 0.40281(7) 0.39425(15) 0.76046(8) 0.0177(2) Uani d . 1
H H10 0.4028 0.3662 0.6989 0.021 Uiso d R 1
H H11 0.4533 0.3494 0.8111 0.021 Uiso d R 1
O O6 0.34154(8) 0.78173(14) 0.79497(8) 0.0171(2) Uani d . 1
H H12 0.3178 0.8561 0.7442 0.020 Uiso d R 1
H H13 0.4041 0.7995 0.8333 0.020 Uiso d R 1
O O7 0.21979(8) 0.26624(15) 0.73430(9) 0.0207(2) Uani d . 1
H H14 0.2274 0.1888 0.6938 0.025 Uiso d R 1
H H15 0.1590 0.2357 0.7302 0.025 Uiso d R 1
Cl Cl1 0.24740(3) 0.00162(5) 0.59188(3) 0.01852(10) Uani d . 1
Cl Cl2 0.02112(2) 0.14336(5) 0.70783(3) 0.01652(9) Uani d . 1
Cl Cl3 0.43907(2) 0.35199(5) 0.55806(3) 0.01596(9) Uani d . 1
O O8 0.57430(8) 0.26397(14) 0.91828(8) 0.0166(2) Uani d . 1
H H16 0.5662 0.1510 0.9339 0.020 Uiso d R 1
H H17 0.6246 0.2645 0.9025 0.020 Uiso d R 1

loop_
_atom_site_aniso_label
_atom_site_aniso_U_11
_atom_site_aniso_U_22
_atom_site_aniso_U_33
_atom_site_aniso_U_12
_atom_site_aniso_U_13
_atom_site_aniso_U_23
Sc1 0.00743(13) 0.01241(14) 0.00796(13) 0.00051(9) 0.00235(10) -0.00001(9)
C1 0.0127(7) 0.0137(7) 0.0117(6) -0.0012(5) 0.0042(5) -0.0002(5)
C2 0.0111(6) 0.0129(7) 0.0134(6) -0.0013(5) 0.0040(5) 0.0008(5)
N1 0.0151(6) 0.0353(8) 0.0092(6) 0.0038(5) 0.0020(5) -0.0042(5)
N2 0.0101(6) 0.0164(6) 0.0087(5) 0.0016(5) 0.0005(5) 0.0002(5)
N3 0.0127(6) 0.0222(7) 0.0147(6) 0.0057(5) 0.0029(5) 0.0014(5)
O1 0.0115(5) 0.0244(6) 0.0089(5) 0.0043(4) 0.0028(4) 0.0002(4)
O2 0.0121(5) 0.0224(5) 0.0119(5) 0.0059(4) 0.0049(4) 0.0046(4)
O3 0.0118(5) 0.0338(6) 0.0094(5) 0.0062(4) 0.0047(4) 0.0043(4)
O4 0.0127(5) 0.0151(5) 0.0089(5) 0.0013(4) 0.0016(4) 0.0004(4)
O5 0.0119(5) 0.0298(6) 0.0103(5) 0.0083(4) 0.0041(4) 0.0021(4)
O6 0.0143(5) 0.0151(5) 0.0153(5) -0.0015(4) 0.0012(4) 0.0019(4)
O7 0.0185(6) 0.0178(5) 0.0321(6) -0.0063(4) 0.0171(5) -0.0097(5)
Cl1 0.0262(2) 0.01783(18) 0.01257(17) -0.00048(14) 0.00978(15) -0.00053(13)
Cl2 0.00969(17) 0.02252(19) 0.01462(17) -0.00057(13) 0.00321(13) 0.00427(13)
Cl3 0.01396(17) 0.01700(18) 0.01731(17) 0.00036(13) 0.00749(14) -0.00218(13)
O8 0.0146(5) 0.0177(5) 0.0171(5) 0.0029(4) 0.0070(4) 0.0008(4)

loop_
_atom_type_symbol
_atom_type_description
_atom_type_scat_dispersion_real
_atom_type_scat_dispersion_imag
_atom_type_scat_source
C C 0.0033 0.0016 'International Tables Vol C Tables 4.2.6.8 and 6.1.1.4'
H H 0.0000 0.0000 'International Tables Vol C Tables 4.2.6.8 and 6.1.1.4'
N N 0.0061 0.0033 'International Tables Vol C Tables 4.2.6.8 and 6.1.1.4'
O O 0.0106 0.0060 'International Tables Vol C Tables 4.2.6.8 and 6.1.1.4'
Cl Cl 0.1484 0.1585 'International Tables Vol C Tables 4.2.6.8 and 6.1.1.4'
Sc Sc 0.2519 0.3716 'International Tables Vol C Tables 4.2.6.8 and 6.1.1.4'

loop_
_geom_angle_atom_site_label_1
_geom_angle_atom_site_label_2
_geom_angle_atom_site_label_3
_geom_angle
O7 Sc1 O6 177.98(4)
O7 Sc1 O1 88.49(4)
O6 Sc1 O1 89.79(4)
O7 Sc1 O4 99.59(4)
O6 Sc1 O4 81.17(4)
O1 Sc1 O4 142.85(4)
O7 Sc1 O5 82.45(4)
O6 Sc1 O5 95.98(4)
O1 Sc1 O5 70.78(4)
O4 Sc1 O5 74.43(4)
O7 Sc1 O2 95.14(4)
O6 Sc1 O2 85.41(4)
O1 Sc1 O2 74.09(4)
O4 Sc1 O2 139.92(4)
O5 Sc1 O2 144.83(4)
O7 Sc1 O3 81.07(4)
O6 Sc1 O3 100.94(4)
O1 Sc1 O3 141.86(4)
O4 Sc1 O3 75.26(4)
O5 Sc1 O3 142.33(4)
O2 Sc1 O3 70.50(4)
O1 C1 N1 121.21(13)
O1 C1 N2 121.98(13)
N1 C1 N2 116.80(13)
O2 C2 N3 121.42(13)
O2 C2 N2 122.54(13)
N3 C2 N2 115.98(12)
C1 N1 H1 120.0
C1 N1 H2 120.0
H1 N1 H2 120.0
C2 N2 C1 122.21(12)
C2 N2 H3 118.9
C1 N2 H3 118.9
C2 N3 H4 120.0
C2 N3 H5 120.0
H4 N3 H5 120.0
C1 O1 Sc1 137.45(10)
C2 O2 Sc1 137.47(9)
Sc1 O3 H6 128.4
Sc1 O3 H7 123.2
H6 O3 H7 108.0
Sc1 O4 H8 123.1
Sc1 O4 H9 122.3
H8 O4 H9 105.4
Sc1 O5 H10 122.3
Sc1 O5 H11 128.4
H10 O5 H11 108.8
Sc1 O6 H12 117.8
Sc1 O6 H13 122.0
H12 O6 H13 110.3
Sc1 O7 H14 126.5
Sc1 O7 H15 124.1
H14 O7 H15 102.8
H16 O8 H17 107.1

loop_
_geom_bond_atom_site_label_1
_geom_bond_atom_site_label_2
_geom_bond_distance
_geom_bond_publ_flag
Sc1 O7 2.1109(11) y
Sc1 O6 2.1242(11) y
Sc1 O1 2.1377(10) y
Sc1 O4 2.1541(10) y
Sc1 O5 2.1572(10) y
Sc1 O2 2.1595(10) y
Sc1 O3 2.1629(10) y
C1 O1 1.2468(17) ?
C1 N1 1.3162(19) ?
C1 N2 1.3770(19) ?
C2 O2 1.2444(17) ?
C2 N3 1.3278(19) ?
C2 N2 1.3766(18) ?
N1 H1 0.8800 ?
N1 H2 0.8800 ?
N2 H3 0.8800 ?
N3 H4 0.8800 ?
N3 H5 0.8800 ?
O3 H6 0.8256 ?
O3 H7 0.9042 ?
O4 H8 0.8815 ?
O4 H9 0.8528 ?
O5 H10 0.8948 ?
O5 H11 0.8460 ?
O6 H12 0.8514 ?
O6 H13 0.8645 ?
O7 H14 0.8634 ?
O7 H15 0.9307 ?
O8 H16 0.9051 ?
O8 H17 0.8910 ?

loop_
_geom_hbond_atom_site_label_D
_geom_hbond_atom_site_label_H
_geom_hbond_atom_site_label_A
_geom_hbond_site_symmetry_A
_geom_hbond_distance_DH
_geom_hbond_distance_HA
_geom_hbond_distance_DA
_geom_hbond_angle_DHA
N1 H1 Cl3 . 0.88 2.62 3.4148(14) 152
N1 H2 Cl2 4_565 0.88 2.53 3.2883(14) 145
N2 H3 Cl2 3_566 0.88 2.45 3.1609(12) 138
N3 H4 Cl2 1_565 0.88 2.74 3.4239(14) 136
N3 H5 Cl2 3_566 0.88 2.75 3.4882(14) 142
O3 H6 Cl1 4_566 0.83 2.27 3.0662(11) 163
O3 H7 Cl2 2_556 0.90 2.24 3.1245(11) 167
O4 H8 Cl3 4_566 0.88 2.18 3.0519(11) 173
O4 H9 O8 3_667 0.85 1.84 2.6929(15) 176
O5 H10 Cl3 . 0.89 2.30 3.1671(11) 164
O5 H11 O8 . 0.85 1.89 2.7274(14) 174
O6 H12 Cl1 1_565 0.85 2.21 3.0477(11) 169
O6 H13 Cl3 2_656 0.86 2.21 3.0691(11) 175
O7 H14 Cl1 . 0.86 2.14 3.0014(11) 179
O7 H15 Cl2 . 0.93 2.10 3.0229(11) 173
O8 H16 Cl3 2_646 0.91 2.27 3.1512(11) 165
O8 H17 O1 2_646 0.89 2.51 3.2003(15) 135
O8 H17 Cl1 2_656 0.89 2.62 3.3161(11) 135

loop_
_geom_torsion_atom_site_label_1
_geom_torsion_atom_site_label_2
_geom_torsion_atom_site_label_3
_geom_torsion_atom_site_label_4
_geom_torsion
O2 C2 N2 C1 -15.9(2)
N3 C2 N2 C1 166.85(13)
O1 C1 N2 C2 2.4(2)
N1 C1 N2 C2 -176.50(13)
N1 C1 O1 Sc1 -159.81(12)
N2 C1 O1 Sc1 21.4(2)
O7 Sc1 O1 C1 74.37(15)
O6 Sc1 O1 C1 -106.69(15)
O4 Sc1 O1 C1 178.33(13)
O5 Sc1 O1 C1 156.90(15)
O2 Sc1 O1 C1 -21.41(14)
O3 Sc1 O1 C1 0.93(18)
N3 C2 O2 Sc1 -174.13(10)
N2 C2 O2 Sc1 8.8(2)
O7 Sc1 O2 C2 -81.51(15)
O6 Sc1 O2 C2 96.53(15)
O1 Sc1 O2 C2 5.44(14)
O4 Sc1 O2 C2 166.98(13)
O5 Sc1 O2 C2 2.66(18)
O3 Sc1 O2 C2 -160.15(15)
